data_7117541
loop_
_publ_author_name
'L. H. Blair'
'A. Colakel'
'R. M. Vrcelj'
'I. Sinclair'
'S. J. Coles'

_publ_section_title
;
 Metal-organic fireworks: MOFs as integrated structural scaffolds for
 pyrotechnic materials
;
_journal_name_full Chem.Commun.
_journal_page_first 12185
_journal_paper_doi 10.1039/C5cc04174K
_journal_volume 51
_journal_year 2015
_chemical_formula_moiety 'C8 H2 Ca F4 N O8, C5 H6 N'
_chemical_formula_sum 'C13 H8 Ca F4 N2 O8'
_chemical_formula_weight 436.29
_chemical_name_systematic
;
 ?
;
_space_group_crystal_system orthorhombic
_space_group_IT_number 33
_space_group_name_Hall 'P 2c -2n'
_space_group_name_H-M_alt 'P n a 21'
_symmetry_space_group_name_Hall 'P 2c -2n'
_symmetry_space_group_name_H-M 'P n a 21'
_atom_sites_solution_hydrogens mixed
_atom_sites_solution_primary iterative
_audit_creation_date 2015-01-25
_audit_creation_method
;
Olex2 1.2
(compiled 2015.01.19 svn.r3143 for OlexSys, GUI svn.r4992)
;
_audit_update_record
;
2015-01-30 deposited with the CCDC.
2015-06-23 downloaded from the CCDC.
;
_cell_angle_alpha 90
_cell_angle_beta 90
_cell_angle_gamma 90
_cell_formula_units_Z 4
_cell_length_a 14.2384(10)
_cell_length_b 16.3862(11)
_cell_length_c 6.8450(5)
_cell_measurement_reflns_used 0
_cell_measurement_temperature 100(2)
_cell_measurement_theta_max 27.5
_cell_measurement_theta_min 2.9
_cell_volume 1597.03(19)
_computing_cell_refinement 'CrystalClear-SM Expert 3.1 b27 (Rigaku, 2013)'
_computing_data_collection 'CrystalClear-SM Expert 3.1 b27 (Rigaku, 2013)'
_computing_data_reduction 'CrystalClear-SM Expert 3.1 b27 (Rigaku, 2013)'
_computing_molecular_graphics 'Olex2 (Dolomanov et al., 2009)'
_computing_publication_material 'Olex2 (Dolomanov et al., 2009)'
_computing_structure_refinement 'ShelXL (Sheldrick, 2008)'
_computing_structure_solution
;
Superflip (Palatinus & Chapuis, 2007;Palatinus & van der Lee, 2008;
Palatinus et al., 2012)
;
_diffrn_ambient_temperature 100(2)
_diffrn_detector 'CCD area detector'
_diffrn_detector_area_resol_mean 28.5714
_diffrn_detector_type 'Rigaku HG Saturn724+ (2x2 bin mode)'
_diffrn_measured_fraction_theta_full 0.997
_diffrn_measured_fraction_theta_max 0.995
_diffrn_measurement_details
;
scan:
    Number of images: 208
               Slice: -31.0000 - 73.0000
         Image width: 0.5000
            Exp time: 40.0000
       Rotation axis: Omega
               Omega: 0.0000
               Kappa: 72.0000
                 Phi: -30.0000
                 XTD: 45.0766
              2theta: -16.8910
scan:
    Number of images: 182
               Slice: -69.0000 - 22.0000
         Image width: 0.5000
            Exp time: 40.0000
       Rotation axis: Omega
               Omega: 0.0000
               Kappa: -72.0000
                 Phi: -150.0000
                 XTD: 45.0766
              2theta: -16.8910
scan:
    Number of images: 182
               Slice: -69.0000 - 22.0000
         Image width: 0.5000
            Exp time: 40.0000
       Rotation axis: Omega
               Omega: 0.0000
               Kappa: -72.0000
                 Phi: 30.0000
                 XTD: 45.0766
              2theta: -16.8910
scan:
    Number of images: 126
               Slice: -55.0000 - 8.0000
         Image width: 0.5000
            Exp time: 40.0000
       Rotation axis: Omega
               Omega: 0.0000
               Kappa: 0.0000
                 Phi: -180.0000
                 XTD: 45.0766
              2theta: -16.8910
scan:
    Number of images: 34
               Slice: -31.0000 - -14.0000
         Image width: 0.5000
            Exp time: 40.0000
       Rotation axis: Omega
               Omega: 0.0000
               Kappa: 54.0000
                 Phi: -180.0000
                 XTD: 45.0766
              2theta: -16.8910
scan:
    Number of images: 360
               Slice: -107.0000 - 73.0000
         Image width: 0.5000
            Exp time: 40.0000
       Rotation axis: Omega
               Omega: 0.0000
               Kappa: 0.0000
                 Phi: 0.0000
                 XTD: 45.0766
              2theta: -16.8910
scan:
    Number of images: 32
               Slice: -64.0000 - -48.0000
         Image width: 0.5000
            Exp time: 40.0000
       Rotation axis: Omega
               Omega: 0.0000
               Kappa: -72.0000
                 Phi: 120.0000
                 XTD: 45.0766
              2theta: -16.8910
;
_diffrn_measurement_device 'four-circle \k diffractometer'
_diffrn_measurement_device_type Ros
_diffrn_measurement_method 'profile data from \w-scans'
_diffrn_measurement_specimen_support 'MiTeGen MicroMesh'
_diffrn_orient_matrix_type d*Trek
_diffrn_orient_matrix_UB_11 0.110372
_diffrn_orient_matrix_UB_12 0.095304
_diffrn_orient_matrix_UB_13 -0.008827
_diffrn_orient_matrix_UB_21 0.023175
_diffrn_orient_matrix_UB_22 -0.032206
_diffrn_orient_matrix_UB_23 -0.057951
_diffrn_orient_matrix_UB_31 -0.034541
_diffrn_orient_matrix_UB_32 0.036826
_diffrn_orient_matrix_UB_33 -0.034279
_diffrn_radiation_collimation 0.3
_diffrn_radiation_monochromator 'Confocal mirrors, VHF Varimax'
_diffrn_radiation_probe x-ray
_diffrn_radiation_type MoK\a
_diffrn_radiation_wavelength 0.71075
_diffrn_reflns_av_R_equivalents 0.0518
_diffrn_reflns_av_unetI/netI 0.0252
_diffrn_reflns_laue_measured_fraction_full 0.997
_diffrn_reflns_laue_measured_fraction_max 0.995
_diffrn_reflns_limit_h_max 18
_diffrn_reflns_limit_h_min -18
_diffrn_reflns_limit_k_max 21
_diffrn_reflns_limit_k_min -21
_diffrn_reflns_limit_l_max 8
_diffrn_reflns_limit_l_min -8
_diffrn_reflns_number 19489
_diffrn_reflns_point_group_measured_fraction_full 0.998
_diffrn_reflns_point_group_measured_fraction_max 0.994
_diffrn_reflns_theta_full 25.242
_diffrn_reflns_theta_max 27.487
_diffrn_reflns_theta_min 2.861
_diffrn_source 'Rotating Anode'
_diffrn_source_current 55.0
_diffrn_source_power 2.475
_diffrn_source_target Mo
_diffrn_source_type 'Rotating Anode'
_diffrn_source_voltage 45.0
_exptl_absorpt_coefficient_mu 0.488
_exptl_absorpt_correction_T_max 1.000
_exptl_absorpt_correction_T_min 0.779
_exptl_absorpt_correction_type multi-scan
_exptl_absorpt_process_details 'CrystalClear-SM Expert 3.1 b27 (Rigaku, 2013)'
_exptl_crystal_colour colourless
_exptl_crystal_colour_primary colourless
_exptl_crystal_density_diffrn 1.815
_exptl_crystal_description Block
_exptl_crystal_F_000 880
_exptl_crystal_size_max 0.07
_exptl_crystal_size_mid 0.06
_exptl_crystal_size_min 0.04
_refine_diff_density_max 0.458
_refine_diff_density_min -0.213
_refine_diff_density_rms 0.085
_refine_ls_abs_structure_details
;
 Flack x determined using 1570 quotients [(I+)-(I-)]/[(I+)+(I-)]
 (Parsons and Flack (2004), Acta Cryst. A60, s61).
;
_refine_ls_abs_structure_Flack 0.139(16)
_refine_ls_extinction_coef .
_refine_ls_extinction_method none
_refine_ls_goodness_of_fit_ref 1.042
_refine_ls_hydrogen_treatment mixed
_refine_ls_matrix_type full
_refine_ls_number_parameters 258
_refine_ls_number_reflns 3646
_refine_ls_number_restraints 1
_refine_ls_restrained_S_all 1.042
_refine_ls_R_factor_all 0.0366
_refine_ls_R_factor_gt 0.0354
_refine_ls_shift/su_max 0.001
_refine_ls_shift/su_mean 0.000
_refine_ls_structure_factor_coef Fsqd
_refine_ls_weighting_details 'w=1/[\s^2^(Fo^2^)+(0.0641P)^2^+0.3399P] where P=(Fo^2^+2Fc^2^)/3'
_refine_ls_weighting_scheme calc
_refine_ls_wR_factor_gt 0.0913
_refine_ls_wR_factor_ref 0.0923
_reflns_Friedel_coverage 0.841
_reflns_friedel_fraction_full 0.998
_reflns_friedel_fraction_max 0.992
_reflns_number_gt 3514
_reflns_number_total 3646
_reflns_threshold_expression 'I > 2\s(I)'
_cod_data_source_file c5cc04174k2.cif
_cod_data_source_block ca_fbdc_2
_cod_database_code 7117541
_shelxl_version_number 2013-3
_shelx_space_group_comment
;
The symmetry employed for this shelxl refinement is uniquely defined
by the following loop, which should always be used as a source of
symmetry information in preference to the above space-group names.
They are only intended as comments.
;
_olex2_refinement_description
;
1. Fixed Uiso
 At 1.2 times of:
  All C(H) groups
 At 1.5 times of:
  All O(H,H) groups
2.a Rotating group:
 O1W(H1Wa,H1Wb)
2.b Aromatic/amide H refined with riding coordinates:
 C101(H101), C102(H102), C103(H103), C104(H104), C105(H105)
;
_olex2_submission_original_sample_id '2014lhb054b, lhb4_050_01'
_olex2_submission_special_instructions 'No special instructions were received'

loop_
_space_group_symop_operation_xyz
'x, y, z'
'-x, -y, z+1/2'
'-x+1/2, y+1/2, z+1/2'
'x+1/2, -y+1/2, z'

loop_
_atom_site_label
_atom_site_type_symbol
_atom_site_fract_x
_atom_site_fract_y
_atom_site_fract_z
_atom_site_U_iso_or_equiv
_atom_site_adp_type
_atom_site_occupancy
_atom_site_site_symmetry_order
_atom_site_calc_flag
_atom_site_refinement_flags_posn
_atom_site_refinement_flags_adp
_atom_site_refinement_flags_occupancy
_atom_site_disorder_assembly
_atom_site_disorder_group
C1 C 0.42089(15) 0.90723(15) 0.1104(5) 0.0196(4) Uani 1 1 d . . . . .
C2 C 0.35909(17) 0.83114(15) 0.1058(5) 0.0208(5) Uani 1 1 d . . . . .
C3 C 0.2677(2) 0.83188(18) 0.1771(4) 0.0226(5) Uani 1 1 d . . . . .
C4 C 0.2122(2) 0.76207(18) 0.1746(4) 0.0228(5) Uani 1 1 d . . . . .
C5 C 0.24531(17) 0.68841(16) 0.1020(5) 0.0221(5) Uani 1 1 d . . . . .
C6 C 0.18469(17) 0.61164(15) 0.1015(5) 0.0221(5) Uani 1 1 d . . . . .
C7 C 0.33733(19) 0.68761(16) 0.0330(4) 0.0220(5) Uani 1 1 d . . . . .
C8 C 0.39250(19) 0.75743(17) 0.0324(4) 0.0214(5) Uani 1 1 d . . . . .
Ca1 Ca 0.43129(3) 0.96948(3) 0.61280(9) 0.01892(14) Uani 1 1 d . . . . .
F1 F 0.23114(12) 0.90132(10) 0.2496(3) 0.0264(4) Uani 1 1 d . . . . .
F2 F 0.12394(12) 0.76737(11) 0.2443(3) 0.0279(4) Uani 1 1 d . . . . .
F3 F 0.37551(11) 0.61711(10) -0.0308(3) 0.0265(4) Uani 1 1 d . . . . .
F4 F 0.48097(11) 0.75264(10) -0.0374(3) 0.0258(4) Uani 1 1 d . . . . .
N11 N 0.27131(18) 0.84888(16) 0.6602(4) 0.0271(5) Uani 1 1 d . . . . .
O1 O 0.45002(14) 0.93487(13) -0.0494(3) 0.0227(4) Uani 1 1 d . . . . .
O1W O 0.56232(12) 0.87517(12) 0.6090(4) 0.0254(4) Uani 1 1 d . . . . .
H1WA H 0.5960 0.8804 0.4977 0.038 Uiso 1 1 d GR . . . .
H1WB H 0.6015 0.8844 0.7105 0.038 Uiso 1 1 d GR . . . .
O2 O 0.44135(14) 0.93656(14) 0.2726(3) 0.0232(5) Uani 1 1 d . . . . .
O3 O 0.15338(15) 0.58776(13) 0.2626(3) 0.0262(4) Uani 1 1 d . . . . .
O4 O 0.17047(16) 0.57706(14) -0.0585(3) 0.0280(5) Uani 1 1 d . . . . .
O11 O 0.25171(17) 0.92079(14) 0.7045(4) 0.0349(5) Uani 1 1 d . . . . .
O12 O 0.21513(16) 0.79210(15) 0.6679(4) 0.0356(5) Uani 1 1 d . . . . .
O13 O 0.35605(13) 0.83550(12) 0.6023(4) 0.0271(4) Uani 1 1 d . . . . .
C101 C 0.5005(2) 0.6569(2) 0.5613(5) 0.0369(8) Uani 1 1 d . . . . .
H101 H 0.5482 0.6964 0.5841 0.044 Uiso 1 1 calc R . . . .
C102 C 0.5233(3) 0.5758(2) 0.5334(6) 0.0418(8) Uani 1 1 d . . . . .
H102 H 0.5871 0.5587 0.5374 0.050 Uiso 1 1 calc R . . . .
C103 C 0.4521(3) 0.5195(2) 0.4993(6) 0.0388(8) Uani 1 1 d . . . . .
H103 H 0.4668 0.4636 0.4800 0.047 Uiso 1 1 calc R . . . .
C104 C 0.3592(2) 0.5456(2) 0.4937(5) 0.0344(7) Uani 1 1 d . . . . .
H104 H 0.3099 0.5079 0.4686 0.041 Uiso 1 1 calc R . . . .
C105 C 0.3396(2) 0.6266(2) 0.5249(5) 0.0324(6) Uani 1 1 d . . . . .
H105 H 0.2763 0.6451 0.5245 0.039 Uiso 1 1 calc R . . . .
N101 N 0.4093(2) 0.67909(17) 0.5556(4) 0.0321(6) Uani 1 1 d . . . . .
H10A H 0.394(3) 0.734(3) 0.580(8) 0.051(12) Uiso 1 1 d . . . . .

loop_
_atom_site_aniso_label
_atom_site_aniso_U_11
_atom_site_aniso_U_22
_atom_site_aniso_U_33
_atom_site_aniso_U_23
_atom_site_aniso_U_13
_atom_site_aniso_U_12
C1 0.0189(10) 0.0208(10) 0.0192(11) -0.0010(13) 0.0002(11) 0.0008(8)
C2 0.0216(10) 0.0248(11) 0.0160(11) 0.0013(11) -0.0006(12) -0.0023(9)
C3 0.0252(13) 0.0239(12) 0.0186(11) -0.0007(10) -0.0002(10) 0.0017(10)
C4 0.0185(12) 0.0305(14) 0.0194(12) 0.0003(10) 0.0001(9) -0.0023(10)
C5 0.0225(11) 0.0274(12) 0.0166(11) 0.0010(12) -0.0018(11) -0.0042(9)
C6 0.0202(10) 0.0238(11) 0.0224(12) 0.0005(12) -0.0004(12) -0.0022(8)
C7 0.0228(12) 0.0241(12) 0.0192(11) -0.0006(10) 0.0009(10) 0.0009(10)
C8 0.0185(11) 0.0283(13) 0.0174(12) 0.0006(11) -0.0001(10) -0.0013(10)
Ca1 0.0190(2) 0.0211(2) 0.0167(2) -0.0002(2) 0.0003(2) 0.00010(16)
F1 0.0249(8) 0.0256(8) 0.0288(9) -0.0045(7) 0.0036(7) 0.0008(6)
F2 0.0195(8) 0.0329(9) 0.0313(9) -0.0050(7) 0.0053(7) -0.0037(7)
F3 0.0260(8) 0.0239(8) 0.0295(9) -0.0033(6) 0.0024(7) -0.0005(6)
F4 0.0194(8) 0.0294(8) 0.0286(9) -0.0025(7) 0.0043(7) -0.0015(6)
N11 0.0284(12) 0.0297(12) 0.0231(12) 0.0010(9) -0.0031(9) -0.0017(10)
O1 0.0245(9) 0.0262(11) 0.0176(10) 0.0003(8) 0.0004(8) -0.0043(8)
O1W 0.0244(8) 0.0327(9) 0.0192(8) 0.0018(10) 0.0015(9) 0.0042(7)
O2 0.0245(10) 0.0260(11) 0.0190(11) -0.0008(8) 0.0001(8) -0.0027(7)
O3 0.0271(10) 0.0275(10) 0.0240(10) -0.0019(8) 0.0043(8) -0.0052(8)
O4 0.0320(11) 0.0302(11) 0.0217(10) -0.0004(8) -0.0030(9) -0.0070(8)
O11 0.0370(12) 0.0320(11) 0.0357(13) -0.0051(9) -0.0033(10) 0.0061(9)
O12 0.0267(10) 0.0374(12) 0.0426(14) 0.0030(10) 0.0001(9) -0.0072(9)
O13 0.0236(8) 0.0302(9) 0.0275(10) 0.0001(9) 0.0018(10) -0.0036(7)
C101 0.0338(16) 0.0496(19) 0.0274(17) -0.0012(13) 0.0035(12) -0.0128(14)
C102 0.0308(16) 0.061(2) 0.0336(16) -0.0011(17) 0.0031(14) 0.0073(15)
C103 0.0503(19) 0.0334(16) 0.0328(18) -0.0014(14) -0.0005(16) 0.0099(14)
C104 0.0388(17) 0.0368(16) 0.0275(16) 0.0014(13) -0.0057(13) -0.0066(13)
C105 0.0325(15) 0.0388(16) 0.0261(14) 0.0029(13) -0.0049(13) 0.0010(12)
N101 0.0382(13) 0.0327(13) 0.0254(13) -0.0003(11) 0.0011(10) -0.0006(11)

loop_
_atom_type_symbol
_atom_type_description
_atom_type_scat_dispersion_real
_atom_type_scat_dispersion_imag
_atom_type_scat_source
C C 0.0033 0.0016 'International Tables Vol C Tables 4.2.6.8 and 6.1.1.4'
H H 0.0000 0.0000 'International Tables Vol C Tables 4.2.6.8 and 6.1.1.4'
Ca Ca 0.2262 0.3064 'International Tables Vol C Tables 4.2.6.8 and 6.1.1.4'
F F 0.0171 0.0103 'International Tables Vol C Tables 4.2.6.8 and 6.1.1.4'
N N 0.0061 0.0033 'International Tables Vol C Tables 4.2.6.8 and 6.1.1.4'
O O 0.0106 0.0060 'International Tables Vol C Tables 4.2.6.8 and 6.1.1.4'

loop_
_geom_angle_atom_site_label_1
_geom_angle_atom_site_label_2
_geom_angle_atom_site_label_3
_geom_angle
_geom_angle_site_symmetry_1
_geom_angle_site_symmetry_3
C2 C1 Ca1 169.00(16) . 2_674
O1 C1 C2 117.9(3) . .
O1 C1 Ca1 61.08(13) . 2_674
O2 C1 C2 117.9(3) . .
O2 C1 Ca1 63.80(13) . 2_674
O2 C1 O1 124.1(2) . .
C3 C2 C1 121.7(2) . .
C3 C2 C8 117.0(2) . .
C8 C2 C1 121.3(2) . .
C2 C3 C4 121.4(3) . .
F1 C3 C2 119.9(2) . .
F1 C3 C4 118.7(2) . .
C5 C4 C3 121.8(3) . .
F2 C4 C3 118.2(3) . .
F2 C4 C5 120.0(2) . .
C4 C5 C6 121.7(2) . .
C4 C5 C7 116.7(2) . .
C7 C5 C6 121.6(2) . .
C5 C6 Ca1 178.1(2) . 3_544
O3 C6 C5 117.2(3) . .
O3 C6 Ca1 61.03(13) . 3_544
O4 C6 C5 117.8(3) . .
O4 C6 Ca1 63.92(13) . 3_544
O4 C6 O3 124.9(2) . .
C8 C7 C5 121.7(2) . .
F3 C7 C5 119.8(2) . .
F3 C7 C8 118.5(2) . .
C7 C8 C2 121.4(2) . .
F4 C8 C2 119.8(2) . .
F4 C8 C7 118.8(2) . .
C1 Ca1 N11 173.51(8) 2_675 .
C6 Ca1 C1 81.50(7) 3 2_675
C6 Ca1 N11 95.74(7) 3 .
O1 Ca1 C1 95.11(9) 1_556 2_675
O1 Ca1 C1 25.42(9) 2_675 2_675
O1 Ca1 C6 82.57(7) 2_675 3
O1 Ca1 C6 106.47(9) 1_556 3
O1 Ca1 N11 160.34(7) 2_675 .
O1 Ca1 N11 79.98(7) 1_556 .
O1 Ca1 O1 119.37(6) 1_556 2_675
O1 Ca1 O1W 76.92(8) 1_556 .
O1 Ca1 O2 70.06(7) 1_556 2_675
O1 Ca1 O2 50.47(6) 2_675 2_675
O1 Ca1 O3 80.87(8) 1_556 3
O1 Ca1 O4 131.82(7) 1_556 3
O1 Ca1 O4 75.74(8) 2_675 3
O1 Ca1 O11 79.31(7) 1_556 .
O1 Ca1 O11 152.96(7) 2_675 .
O1 Ca1 O13 82.21(8) 1_556 .
O1W Ca1 C1 83.46(7) . 2_675
O1W Ca1 C6 164.82(7) . 3
O1W Ca1 N11 99.43(7) . .
O1W Ca1 O1 82.95(7) . 2_675
O1W Ca1 O2 81.16(7) . 2_675
O1W Ca1 O3 150.40(8) . 3
O1W Ca1 O4 150.25(8) . 3
O1W Ca1 O11 122.22(7) . .
O1W Ca1 O13 76.36(7) . .
O2 Ca1 C1 25.24(9) 2_675 2_675
O2 Ca1 C1 96.16(9) . 2_675
O2 Ca1 C6 101.07(9) . 3
O2 Ca1 C6 86.11(7) 2_675 3
O2 Ca1 N11 90.13(7) . .
O2 Ca1 N11 149.16(7) 2_675 .
O2 Ca1 O1 71.12(7) . 2_675
O2 Ca1 O1 151.47(6) . 1_556
O2 Ca1 O1W 78.44(8) . .
O2 Ca1 O2 119.82(6) . 2_675
O2 Ca1 O3 127.00(8) . 3
O2 Ca1 O4 75.17(7) . 3
O2 Ca1 O11 135.97(7) 2_675 .
O2 Ca1 O11 102.25(7) . .
O2 Ca1 O13 78.19(8) . .
O3 Ca1 C1 79.26(7) 3 2_675
O3 Ca1 C6 25.96(8) 3 3
O3 Ca1 N11 95.68(7) 3 .
O3 Ca1 O1 91.24(7) 3 2_675
O3 Ca1 O2 72.97(7) 3 2_675
O3 Ca1 O4 51.91(6) 3 3
O3 Ca1 O11 71.54(7) 3 .
O4 Ca1 C1 85.93(8) 3 2_675
O4 Ca1 C6 25.95(8) 3 3
O4 Ca1 N11 94.16(7) 3 .
O4 Ca1 O2 100.26(7) 3 2_675
O4 Ca1 O11 77.22(7) 3 .
O11 Ca1 C1 150.77(7) . 2_675
O11 Ca1 C6 72.87(7) . 3
O11 Ca1 N11 24.30(7) . .
O13 Ca1 C1 159.74(7) . 2_675
O13 Ca1 C6 118.58(7) . 3
O13 Ca1 N11 24.30(7) . .
O13 Ca1 O1 145.80(7) . 2_675
O13 Ca1 O2 147.57(7) . 2_675
O13 Ca1 O3 119.78(8) . 3
O13 Ca1 O4 110.88(8) . 3
O13 Ca1 O11 48.61(7) . .
O11 N11 Ca1 65.09(16) . .
O11 N11 O13 116.4(2) . .
O12 N11 Ca1 170.9(2) . .
O12 N11 O11 124.0(3) . .
O12 N11 O13 119.6(2) . .
O13 N11 Ca1 51.30(13) . .
C1 O1 Ca1 93.51(16) . 2_674
C1 O1 Ca1 152.91(18) . 1_554
Ca1 O1 Ca1 110.33(8) 1_554 2_674
Ca1 O1W H1WA 110.9 . .
Ca1 O1W H1WB 111.1 . .
H1WA O1W H1WB 107.7 . .
C1 O2 Ca1 90.95(16) . 2_674
C1 O2 Ca1 160.16(18) . .
Ca1 O2 Ca1 108.37(8) . 2_674
C6 O3 Ca1 93.01(16) . 3_544
C6 O4 Ca1 90.13(16) . 3_544
N11 O11 Ca1 90.61(17) . .
N11 O13 Ca1 104.39(16) . .
C102 C101 H101 120.6 . .
N101 C101 H101 120.6 . .
N101 C101 C102 118.8(3) . .
C101 C102 H102 120.4 . .
C101 C102 C103 119.3(3) . .
C103 C102 H102 120.4 . .
C102 C103 H103 120.2 . .
C104 C103 C102 119.6(3) . .
C104 C103 H103 120.2 . .
C103 C104 H104 120.4 . .
C105 C104 C103 119.1(3) . .
C105 C104 H104 120.4 . .
C104 C105 H105 120.1 . .
N101 C105 C104 119.9(3) . .
N101 C105 H105 120.1 . .
C101 N101 H10A 118(3) . .
C105 N101 C101 123.3(3) . .
C105 N101 H10A 118(3) . .

loop_
_geom_bond_atom_site_label_1
_geom_bond_atom_site_label_2
_geom_bond_distance
_geom_bond_site_symmetry_2
C1 C2 1.526(3) .
C1 Ca1 2.918(2) 2_674
C1 O1 1.254(4) .
C1 O2 1.244(4) .
C2 C3 1.390(4) .
C2 C8 1.392(4) .
C3 C4 1.390(4) .
C3 F1 1.346(3) .
C4 C5 1.388(4) .
C4 F2 1.347(3) .
C5 C6 1.526(3) .
C5 C7 1.393(4) .
C6 Ca1 2.856(2) 3_544
C6 O3 1.252(4) .
C6 O4 1.250(4) .
C7 C8 1.388(4) .
C7 F3 1.349(3) .
C8 F4 1.350(3) .
Ca1 C1 2.918(2) 2_675
Ca1 C6 2.856(2) 3
Ca1 N11 3.033(3) .
Ca1 O1 2.558(2) 2_675
Ca1 O1 2.395(2) 1_556
Ca1 O1W 2.4228(18) .
Ca1 O2 2.395(2) .
Ca1 O2 2.618(2) 2_675
Ca1 O3 2.502(2) 3
Ca1 O4 2.566(2) 3
Ca1 O11 2.751(3) .
Ca1 O13 2.444(2) .
N11 O11 1.248(3) .
N11 O12 1.228(3) .
N11 O13 1.289(3) .
O1 Ca1 2.395(2) 1_554
O1 Ca1 2.558(2) 2_674
O1W H1WA 0.9040 .
O1W H1WB 0.9040 .
O2 Ca1 2.618(2) 2_674
O3 Ca1 2.502(2) 3_544
O4 Ca1 2.566(2) 3_544
C101 H101 0.9500 .
C101 C102 1.382(5) .
C101 N101 1.349(4) .
C102 H102 0.9500 .
C102 C103 1.391(6) .
C103 H103 0.9500 .
C103 C104 1.391(5) .
C104 H104 0.9500 .
C104 C105 1.372(5) .
C105 H105 0.9500 .
C105 N101 1.331(4) .
N101 H10A 0.94(5) .

loop_
_geom_hbond_atom_site_label_D
_geom_hbond_atom_site_label_H
_geom_hbond_atom_site_label_A
_geom_hbond_distance_DH
_geom_hbond_distance_HA
_geom_hbond_distance_DA
_geom_hbond_angle_DHA
_geom_hbond_site_symmetry_A
O1W H1WA O3 0.90 1.88 2.769(3) 168.1 4_565
O1W H1WB O4 0.90 1.97 2.857(3) 168.6 4_566
N101 H10A O13 0.94(5) 1.76(5) 2.692(4) 173(5) .

loop_
_geom_torsion_atom_site_label_1
_geom_torsion_atom_site_label_2
_geom_torsion_atom_site_label_3
_geom_torsion_atom_site_label_4
_geom_torsion
_geom_torsion_site_symmetry_1
_geom_torsion_site_symmetry_2
_geom_torsion_site_symmetry_3
_geom_torsion_site_symmetry_4
C1 C2 C3 C4 -179.2(3) . . . .
C1 C2 C3 F1 1.1(4) . . . .
C1 C2 C8 C7 178.2(3) . . . .
C1 C2 C8 F4 -0.4(4) . . . .
C2 C1 O1 Ca1 -167.55(18) . . . 2_674
C2 C1 O1 Ca1 40.3(5) . . . 1_554
C2 C1 O2 Ca1 -25.1(7) . . . .
C2 C1 O2 Ca1 167.80(18) . . . 2_674
C2 C3 C4 C5 0.3(4) . . . .
C2 C3 C4 F2 -179.4(3) . . . .
C3 C2 C8 C7 -0.8(4) . . . .
C3 C2 C8 F4 -179.5(2) . . . .
C3 C4 C5 C6 179.3(3) . . . .
C3 C4 C5 C7 0.5(4) . . . .
C4 C5 C6 O3 -57.6(4) . . . .
C4 C5 C6 O4 122.8(3) . . . .
C4 C5 C7 C8 -1.5(4) . . . .
C4 C5 C7 F3 176.8(3) . . . .
C5 C6 O3 Ca1 179.25(19) . . . 3_544
C5 C6 O4 Ca1 -179.3(2) . . . 3_544
C5 C7 C8 C2 1.7(4) . . . .
C5 C7 C8 F4 -179.6(3) . . . .
C6 C5 C7 C8 179.7(3) . . . .
C6 C5 C7 F3 -2.0(4) . . . .
C7 C5 C6 O3 121.1(3) . . . .
C7 C5 C6 O4 -58.5(4) . . . .
C8 C2 C3 C4 -0.2(4) . . . .
C8 C2 C3 F1 -179.8(2) . . . .
Ca1 C1 C2 C3 159.1(10) 2_674 . . .
Ca1 C1 C2 C8 -19.9(14) 2_674 . . .
Ca1 C1 O1 Ca1 -152.1(4) 2_674 . . 1_554
Ca1 C1 O2 Ca1 167.1(6) 2_674 . . .
F1 C3 C4 C5 180.0(3) . . . .
F1 C3 C4 F2 0.3(4) . . . .
F2 C4 C5 C6 -1.1(4) . . . .
F2 C4 C5 C7 -179.8(2) . . . .
F3 C7 C8 C2 -176.6(3) . . . .
F3 C7 C8 F4 2.1(4) . . . .
O1 C1 C2 C3 -119.2(3) . . . .
O1 C1 C2 C8 61.8(4) . . . .
O1 C1 O2 Ca1 157.0(5) . . . .
O1 C1 O2 Ca1 -10.1(2) . . . 2_674
O2 C1 C2 C3 62.8(4) . . . .
O2 C1 C2 C8 -116.2(3) . . . .
O2 C1 O1 Ca1 10.3(3) . . . 2_674
O2 C1 O1 Ca1 -141.8(3) . . . 1_554
O3 C6 O4 Ca1 1.2(3) . . . 3_544
O4 C6 O3 Ca1 -1.2(3) . . . 3_544
O11 N11 O13 Ca1 -0.6(3) . . . .
O12 N11 O11 Ca1 -179.1(3) . . . .
O12 N11 O13 Ca1 179.0(2) . . . .
O13 N11 O11 Ca1 0.5(2) . . . .
C101 C102 C103 C104 0.1(5) . . . .
C102 C101 N101 C105 0.2(5) . . . .
C102 C103 C104 C105 -0.9(5) . . . .
C103 C104 C105 N101 1.5(5) . . . .
C104 C105 N101 C101 -1.1(5) . . . .
N101 C101 C102 C103 0.3(5) . . . .
